data_7702146
loop_
_publ_author_name
'Escobedo-Cruz, Francisco V'
'Hughbanks, Timothy'

_publ_section_title
;
 New coordination networks containing trinuclear lanthanide complexes and
 hexacyanometallates.
;
_journal_issue 19
_journal_name_full 'Dalton transactions (Cambridge, England : 2003)'
_journal_page_first 6831
_journal_page_last 6841
_journal_paper_doi 10.1039/c7dt02541f
_journal_volume 47
_journal_year 2018
_chemical_formula_moiety '0.5(C60 H108 Fe2 Gd6 N24 O18)'
_chemical_formula_sum 'C30 H54 Fe Gd3 N12 O9'
_chemical_formula_weight 1254.45
_space_group_crystal_system orthorhombic
_space_group_IT_number 62
_space_group_name_Hall '-P 2ac 2n'
_space_group_name_H-M_alt 'P n m a'
_atom_sites_solution_hydrogens mixed
_atom_sites_solution_primary direct
_audit_creation_date 2018-02-15
_audit_creation_method
;
Olex2 1.2
(compiled 2017.08.10 svn.r3461 for OlexSys, GUI svn.r5381)
;
_audit_update_record
;
2018-02-16 deposited with the CCDC.
2018-04-13 downloaded from the CCDC.
;
_cell_angle_alpha 90
_cell_angle_beta 90
_cell_angle_gamma 90
_cell_formula_units_Z 4
_cell_length_a 16.401(4)
_cell_length_b 18.919(4)
_cell_length_c 14.122(3)
_cell_measurement_reflns_used 5225
_cell_measurement_temperature 150
_cell_measurement_theta_max 23.89
_cell_measurement_theta_min 2.19
_cell_volume 4381.9(17)
_computing_cell_refinement 'SAINT v8.27A (Bruker, 2012)'
_computing_data_collection 'Bruker-Axs ApexII'
_computing_data_reduction 'SAINT v8.27A (Bruker, 2012)'
_computing_molecular_graphics 'Olex2 (Dolomanov et al., 2009)'
_computing_publication_material 'Olex2 (Dolomanov et al., 2009)'
_computing_structure_refinement 'ShelXL (Sheldrick, 2015)'
_computing_structure_solution 'ShelXS (Sheldrick, 2008)'
_diffrn_ambient_temperature 150
_diffrn_detector 'CCD area detector'
_diffrn_detector_area_resol_mean 7.9
_diffrn_detector_type 'Bruker SMART CCD 6000 area detector'
_diffrn_measured_fraction_theta_full 0.791
_diffrn_measured_fraction_theta_max 0.995
_diffrn_measurement_device 'three-circle diffractometer'
_diffrn_measurement_device_type 'Bruker APEX-II CCD'
_diffrn_measurement_method '\w and \f scans'
_diffrn_radiation_monochromator graphite
_diffrn_radiation_probe x-ray
_diffrn_radiation_type MoK\a
_diffrn_radiation_wavelength 0.71073
_diffrn_reflns_av_R_equivalents 0.0883
_diffrn_reflns_av_unetI/netI 0.0388
_diffrn_reflns_Laue_measured_fraction_full 0.791
_diffrn_reflns_Laue_measured_fraction_max 0.995
_diffrn_reflns_limit_h_max 18
_diffrn_reflns_limit_h_min -18
_diffrn_reflns_limit_k_max 21
_diffrn_reflns_limit_k_min -21
_diffrn_reflns_limit_l_max 15
_diffrn_reflns_limit_l_min -15
_diffrn_reflns_number 36000
_diffrn_reflns_point_group_measured_fraction_full 0.791
_diffrn_reflns_point_group_measured_fraction_max 0.995
_diffrn_reflns_theta_full 25.242
_diffrn_reflns_theta_max 23.250
_diffrn_reflns_theta_min 2.153
_diffrn_source 'microfocus sealed X-ray tube'
_diffrn_source_target Mo
_diffrn_source_type 'Incoatec I\ms'
_diffrn_standards_number 0
_exptl_absorpt_coefficient_mu 4.865
_exptl_absorpt_correction_T_max 0.7450
_exptl_absorpt_correction_T_min 0.5632
_exptl_absorpt_correction_type multi-scan
_exptl_absorpt_process_details
;
SADABS-2012/1 (Bruker,2012) was used for absorption correction.
wR2(int) was 0.1150 before and 0.0725 after correction.
The Ratio of minimum to maximum transmission is 0.7560.
The \l/2 correction factor is 0.0015.
;
_exptl_crystal_colour 'clear light orange'
_exptl_crystal_colour_lustre clear
_exptl_crystal_colour_modifier light
_exptl_crystal_colour_primary orange
_exptl_crystal_density_diffrn 1.902
_exptl_crystal_description trapezoid
_exptl_crystal_F_000 2432
_exptl_crystal_size_max 0.118
_exptl_crystal_size_mid 0.057
_exptl_crystal_size_min 0.049
_refine_diff_density_max 0.838
_refine_diff_density_min -0.901
_refine_diff_density_rms 0.123
_refine_ls_extinction_method none
_refine_ls_goodness_of_fit_ref 1.051
_refine_ls_hydrogen_treatment constr
_refine_ls_matrix_type full
_refine_ls_number_parameters 280
_refine_ls_number_reflns 3240
_refine_ls_number_restraints 0
_refine_ls_restrained_S_all 1.051
_refine_ls_R_factor_all 0.0369
_refine_ls_R_factor_gt 0.0282
_refine_ls_shift/su_max 0.001
_refine_ls_shift/su_mean 0.000
_refine_ls_structure_factor_coef Fsqd
_refine_ls_weighting_details 'w=1/[\s^2^(Fo^2^)+(0.0250P)^2^+5.2007P] where P=(Fo^2^+2Fc^2^)/3'
_refine_ls_weighting_scheme calc
_refine_ls_wR_factor_gt 0.0586
_refine_ls_wR_factor_ref 0.0615
_reflns_Friedel_coverage 0.000
_reflns_number_gt 2723
_reflns_number_total 3240
_reflns_threshold_expression 'I > 2\s(I)'
_cod_data_source_file c7dt02541f1.cif
_cod_data_source_block C30H54N12O9Gd3Fe
_cod_original_cell_volume 4381.9(16)
_cod_database_code 7702146
_shelxl_version_number 2014-1
_shelx_space_group_comment
;
The symmetry employed for this shelxl refinement is uniquely defined
by the following loop, which should always be used as a source of
symmetry information in preference to the above space-group names.
They are only intended as comments.
;
_shelx_estimated_absorpt_t_max 0.796
_shelx_estimated_absorpt_t_min 0.598
_olex2_refinement_description
;
1. Fixed Uiso
 At 1.2 times of:
  All C(H) groups
 At 1.5 times of:
  All C(H,H,H) groups, All O(H,H) groups
2. Others
 Fixed Sof: H2A(0.5) H2B(0.5) H3A(0.5) H3B(0.5) H1A(0.5) H1B(0.5)
3.a Rotating group:
 O2(H2A,H2B), O3(H3A,H3B), O1(H1A,H1B)
3.b Ternary CH refined with riding coordinates:
 C6(H6), C7(H7), C8(H8), C9(H9), C10(H10), C11(H11)
3.c Idealised Me refined as rotating group:
 C12(H12A,H12B,H12C), C13(H13A,H13B,H13C), C14(H14A,H14B,H14C), C15(H15A,H15B,
 H15C), C16(H16A,H16B,H16C), C17(H17A,H17B,H17C)
;
_olex2_submission_special_instructions 'No special instructions were received'

loop_
_space_group_symop_operation_xyz
'x, y, z'
'-x+1/2, -y, z+1/2'
'x+1/2, -y+1/2, -z+1/2'
'-x, y+1/2, -z'
'-x, -y, -z'
'x-1/2, y, -z-1/2'
'-x-1/2, y-1/2, z-1/2'
'x, -y-1/2, z'

loop_
_atom_site_label
_atom_site_type_symbol
_atom_site_fract_x
_atom_site_fract_y
_atom_site_fract_z
_atom_site_U_iso_or_equiv
_atom_site_adp_type
_atom_site_occupancy
_atom_site_site_symmetry_order
_atom_site_calc_flag
_atom_site_refinement_flags_posn
_atom_site_refinement_flags_adp
_atom_site_refinement_flags_occupancy
Gd1 Gd 0.11917(2) 0.7500 0.57910(3) 0.01751(12) Uani 1 2 d S T P
Gd2 Gd 0.17328(2) 0.7500 0.32436(3) 0.01830(12) Uani 1 2 d S T P
Gd3 Gd 0.33734(2) 0.7500 0.50851(3) 0.01352(12) Uani 1 2 d S T P
Fe1 Fe 0.16112(6) 0.7500 -0.05392(7) 0.0183(3) Uani 1 2 d S T P
O4 O 0.2389(2) 0.81673(18) 0.5839(2) 0.0143(8) Uani 1 1 d . . .
O6 O 0.2831(2) 0.81671(19) 0.3824(2) 0.0163(8) Uani 1 1 d . . .
O5 O 0.1108(2) 0.8177(2) 0.4412(2) 0.0198(9) Uani 1 1 d . . .
C6 C 0.1241(3) 0.8915(3) 0.4450(4) 0.0231(15) Uani 1 1 d . . .
H6 H 0.0714 0.9155 0.4300 0.028 Uiso 1 1 calc R . .
C7 C 0.2976(3) 0.9150(3) 0.4936(4) 0.0195(13) Uani 1 1 d . . .
H7 H 0.3012 0.9677 0.4944 0.023 Uiso 1 1 calc R . .
C8 C 0.2369(3) 0.8910(3) 0.5689(4) 0.0184(13) Uani 1 1 d . . .
H8 H 0.2528 0.9142 0.6298 0.022 Uiso 1 1 calc R . .
C9 C 0.1868(3) 0.9151(3) 0.3719(4) 0.0253(15) Uani 1 1 d . . .
H9 H 0.1863 0.9679 0.3686 0.030 Uiso 1 1 calc R . .
C10 C 0.1509(3) 0.9157(3) 0.5445(4) 0.0218(14) Uani 1 1 d . . .
H10 H 0.1493 0.9685 0.5471 0.026 Uiso 1 1 calc R . .
C11 C 0.2734(3) 0.8908(3) 0.3948(4) 0.0194(14) Uani 1 1 d . . .
H11 H 0.3108 0.9147 0.3489 0.023 Uiso 1 1 calc R . .
N7 N 0.3805(3) 0.8845(2) 0.5157(3) 0.0170(11) Uani 1 1 d . . .
N6 N 0.1628(3) 0.8865(3) 0.2773(3) 0.0222(12) Uani 1 1 d . . .
N8 N 0.0936(3) 0.8868(3) 0.6178(3) 0.0215(11) Uani 1 1 d . . .
C12 C 0.4403(3) 0.9072(3) 0.4431(4) 0.0245(14) Uani 1 1 d . . .
H12A H 0.4956 0.8974 0.4657 0.037 Uiso 1 1 calc GR . .
H12B H 0.4343 0.9580 0.4315 0.037 Uiso 1 1 calc GR . .
H12C H 0.4305 0.8813 0.3842 0.037 Uiso 1 1 calc GR . .
C13 C 0.2196(4) 0.9131(3) 0.2035(4) 0.0256(15) Uani 1 1 d . . .
H13A H 0.2735 0.8920 0.2128 0.038 Uiso 1 1 calc GR . .
H13B H 0.2238 0.9647 0.2082 0.038 Uiso 1 1 calc GR . .
H13C H 0.1988 0.9003 0.1407 0.038 Uiso 1 1 calc GR . .
C14 C 0.0797(3) 0.9105(4) 0.2508(4) 0.0378(18) Uani 1 1 d . . .
H14A H 0.0695 0.8992 0.1842 0.057 Uiso 1 1 calc GR . .
H14B H 0.0755 0.9617 0.2602 0.057 Uiso 1 1 calc GR . .
H14C H 0.0394 0.8865 0.2906 0.057 Uiso 1 1 calc GR . .
C15 C 0.4109(3) 0.9103(4) 0.6077(4) 0.0289(15) Uani 1 1 d . . .
H15A H 0.3766 0.8915 0.6587 0.043 Uiso 1 1 calc GR . .
H15B H 0.4089 0.9621 0.6088 0.043 Uiso 1 1 calc GR . .
H15C H 0.4672 0.8946 0.6168 0.043 Uiso 1 1 calc GR . .
C16 C 0.1177(4) 0.9104(3) 0.7139(4) 0.0307(16) Uani 1 1 d . . .
H16A H 0.0750 0.8975 0.7593 0.046 Uiso 1 1 calc GR . .
H16B H 0.1251 0.9618 0.7141 0.046 Uiso 1 1 calc GR . .
H16C H 0.1690 0.8874 0.7319 0.046 Uiso 1 1 calc GR . .
N2 N 0.2184(4) 0.7500 0.1533(5) 0.0258(18) Uani 1 2 d S T P
C2 C 0.2032(5) 0.7500 0.0749(6) 0.022(2) Uani 1 2 d S T P
O2 O 0.0467(3) 0.7500 0.2344(4) 0.0336(16) Uani 1 2 d S T P
H2A H 0.0095 0.7237 0.2633 0.050 Uiso 0.5 1 d GR . .
H2B H 0.0538 0.7285 0.1793 0.050 Uiso 0.5 1 d GR . .
N1 N 0.0807(4) 0.7500 0.7486(4) 0.0209(16) Uani 1 2 d S T P
C1 C 0.1122(5) 0.7500 -0.1782(6) 0.021(2) Uani 1 2 d S T P
O3 O 0.4020(3) 0.7500 0.6663(4) 0.0238(14) Uani 1 2 d S T P
H3A H 0.4448 0.7195 0.6686 0.036 Uiso 0.5 1 d GR . .
H3B H 0.3678 0.7324 0.7112 0.036 Uiso 0.5 1 d GR . .
N3 N 0.4869(4) 0.7500 0.4734(4) 0.0196(16) Uani 1 2 d S T P
C17 C 0.0098(4) 0.9141(4) 0.6010(5) 0.0405(19) Uani 1 1 d . . .
H17A H -0.0090 0.8991 0.5382 0.061 Uiso 1 1 calc GR . .
H17B H 0.0101 0.9658 0.6042 0.061 Uiso 1 1 calc GR . .
H17C H -0.0271 0.8953 0.6495 0.061 Uiso 1 1 calc GR . .
C5 C 0.1609(5) 0.8518(4) -0.0528(4) 0.047(2) Uani 1 1 d . . .
N5 N 0.1626(7) 0.9120(4) -0.0503(5) 0.123(4) Uani 1 1 d . . .
C3 C 0.5542(5) 0.7500 0.5012(5) 0.0154(18) Uani 1 2 d S T P
O1 O -0.0294(3) 0.7500 0.5611(4) 0.047(2) Uani 1 2 d S T P
H1A H -0.0442 0.7730 0.5082 0.070 Uiso 0.5 1 d GR . .
H1B H -0.0532 0.7753 0.6073 0.070 Uiso 0.5 1 d GR . .
C4 C 0.2640(6) 0.7500 -0.1154(6) 0.062(4) Uani 1 2 d S T P
N4 N 0.3259(5) 0.7500 -0.1569(7) 0.147(8) Uani 1 2 d S T P

loop_
_atom_site_aniso_label
_atom_site_aniso_U_11
_atom_site_aniso_U_22
_atom_site_aniso_U_33
_atom_site_aniso_U_23
_atom_site_aniso_U_13
_atom_site_aniso_U_12
Gd1 0.0115(2) 0.0303(3) 0.0107(2) 0.000 0.00124(16) 0.000
Gd2 0.0119(2) 0.0336(3) 0.0095(2) 0.000 -0.00066(16) 0.000
Gd3 0.0101(2) 0.0203(2) 0.0101(2) 0.000 -0.00034(15) 0.000
Fe1 0.0154(6) 0.0294(8) 0.0101(6) 0.000 -0.0001(5) 0.000
O4 0.0142(19) 0.012(2) 0.0165(19) 0.0019(17) 0.0057(15) 0.0019(16)
O6 0.015(2) 0.017(2) 0.017(2) 0.0021(17) -0.0014(17) 0.0000(16)
O5 0.019(2) 0.025(3) 0.016(2) 0.0038(17) 0.0020(16) 0.0017(18)
C6 0.013(3) 0.037(4) 0.018(3) 0.009(3) -0.001(3) 0.010(3)
C7 0.017(3) 0.024(4) 0.017(3) 0.002(3) -0.001(2) 0.002(3)
C8 0.024(3) 0.023(4) 0.009(3) -0.005(3) -0.001(2) 0.004(3)
C9 0.029(3) 0.028(4) 0.019(3) 0.010(3) 0.003(3) 0.007(3)
C10 0.022(3) 0.024(4) 0.019(3) 0.001(3) 0.008(3) 0.010(3)
C11 0.017(3) 0.025(4) 0.016(3) 0.008(3) 0.003(2) 0.001(3)
N7 0.013(2) 0.021(3) 0.017(2) -0.001(2) 0.000(2) -0.003(2)
N6 0.021(3) 0.031(3) 0.015(3) 0.009(2) 0.002(2) 0.004(2)
N8 0.022(3) 0.030(3) 0.012(2) 0.003(2) 0.007(2) 0.011(2)
C12 0.016(3) 0.026(4) 0.031(3) 0.001(3) 0.005(3) -0.006(3)
C13 0.034(4) 0.029(4) 0.014(3) 0.007(3) 0.007(3) 0.006(3)
C14 0.026(4) 0.064(5) 0.024(3) 0.014(3) 0.006(3) 0.015(3)
C15 0.024(3) 0.040(4) 0.023(3) -0.010(3) -0.004(3) -0.004(3)
C16 0.043(4) 0.026(4) 0.023(3) -0.004(3) 0.014(3) 0.002(3)
N2 0.017(4) 0.052(5) 0.009(4) 0.000 -0.005(3) 0.000
C2 0.013(4) 0.034(6) 0.019(5) 0.000 0.004(4) 0.000
O2 0.022(3) 0.066(5) 0.013(3) 0.000 -0.007(3) 0.000
N1 0.014(4) 0.036(5) 0.013(4) 0.000 -0.002(3) 0.000
C1 0.012(4) 0.031(6) 0.018(5) 0.000 0.003(4) 0.000
O3 0.017(3) 0.035(4) 0.019(3) 0.000 0.003(2) 0.000
N3 0.012(4) 0.030(5) 0.017(4) 0.000 0.010(3) 0.000
C17 0.027(4) 0.060(5) 0.034(4) 0.008(4) 0.011(3) 0.028(3)
C5 0.081(6) 0.045(5) 0.014(4) 0.004(3) -0.013(3) -0.027(4)
N5 0.285(13) 0.040(5) 0.043(5) 0.004(4) -0.040(6) -0.068(7)
C3 0.016(5) 0.018(5) 0.012(4) 0.000 0.004(4) 0.000
O1 0.017(3) 0.102(6) 0.022(3) 0.000 0.000(3) 0.000
C4 0.025(6) 0.154(13) 0.005(5) 0.000 -0.008(4) 0.000
N4 0.011(5) 0.40(3) 0.029(6) 0.000 -0.003(4) 0.000

loop_
_atom_type_symbol
_atom_type_description
_atom_type_scat_dispersion_real
_atom_type_scat_dispersion_imag
_atom_type_scat_source
C C 0.0033 0.0016 'International Tables Vol C Tables 4.2.6.8 and 6.1.1.4'
H H 0.0000 0.0000 'International Tables Vol C Tables 4.2.6.8 and 6.1.1.4'
Fe Fe 0.3463 0.8444 'International Tables Vol C Tables 4.2.6.8 and 6.1.1.4'
Gd Gd -0.1653 3.9035 'International Tables Vol C Tables 4.2.6.8 and 6.1.1.4'
N N 0.0061 0.0033 'International Tables Vol C Tables 4.2.6.8 and 6.1.1.4'
O O 0.0106 0.0060 'International Tables Vol C Tables 4.2.6.8 and 6.1.1.4'

loop_
_geom_angle_atom_site_label_1
_geom_angle_atom_site_label_2
_geom_angle_atom_site_label_3
_geom_angle
_geom_angle_site_symmetry_1
_geom_angle_site_symmetry_3
Gd2 Gd1 Gd3 60.574(10) . .
O4 Gd1 Gd2 80.04(8) . .
O4 Gd1 Gd2 80.04(8) 8_575 .
O4 Gd1 Gd3 36.66(8) . .
O4 Gd1 Gd3 36.66(8) 8_575 .
O4 Gd1 O4 65.43(16) 8_575 .
O4 Gd1 N8 130.38(13) . 8_575
O4 Gd1 N8 66.63(12) 8_575 8_575
O4 Gd1 N8 66.63(12) . .
O4 Gd1 N8 130.38(13) 8_575 .
O4 Gd1 N1 100.71(15) . .
O4 Gd1 N1 100.71(14) 8_575 .
O4 Gd1 O1 147.07(8) 8_575 .
O4 Gd1 O1 147.07(8) . .
O5 Gd1 Gd2 37.28(9) 8_575 .
O5 Gd1 Gd2 37.28(9) . .
O5 Gd1 Gd3 80.36(8) 8_575 .
O5 Gd1 Gd3 80.36(8) . .
O5 Gd1 O4 77.13(12) . .
O5 Gd1 O4 77.13(12) 8_575 8_575
O5 Gd1 O4 111.72(12) . 8_575
O5 Gd1 O4 111.72(12) 8_575 .
O5 Gd1 O5 66.54(19) . 8_575
O5 Gd1 N8 68.32(13) . .
O5 Gd1 N8 68.32(13) 8_575 8_575
O5 Gd1 N8 133.71(13) 8_575 .
O5 Gd1 N8 133.71(13) . 8_575
O5 Gd1 N1 142.34(11) . .
O5 Gd1 N1 142.34(11) 8_575 .
O5 Gd1 O1 81.67(14) . .
O5 Gd1 O1 81.67(14) 8_575 .
N8 Gd1 Gd2 103.61(9) 8_575 .
N8 Gd1 Gd2 103.61(9) . .
N8 Gd1 Gd3 101.85(9) . .
N8 Gd1 Gd3 101.85(9) 8_575 .
N8 Gd1 N8 150.23(18) . 8_575
N1 Gd1 Gd2 179.10(14) . .
N1 Gd1 Gd3 120.32(14) . .
N1 Gd1 N8 76.29(9) . .
N1 Gd1 N8 76.30(9) . 8_575
O1 Gd1 Gd2 97.90(14) . .
O1 Gd1 Gd3 158.47(14) . .
O1 Gd1 N8 82.28(10) . 8_575
O1 Gd1 N8 82.27(10) . .
O1 Gd1 N1 81.2(2) . .
Gd1 Gd2 Gd3 59.837(16) . .
O6 Gd2 Gd1 81.07(8) 8_575 .
O6 Gd2 Gd1 81.07(8) . .
O6 Gd2 Gd3 37.40(8) 8_575 .
O6 Gd2 Gd3 37.40(8) . .
O6 Gd2 O6 65.08(17) . 8_575
O6 Gd2 N6 130.99(13) . 8_575
O6 Gd2 N6 130.99(13) 8_575 .
O6 Gd2 N6 67.44(13) 8_575 8_575
O6 Gd2 N6 67.44(13) . .
O6 Gd2 N2 96.27(15) . .
O6 Gd2 N2 96.27(15) 8_575 .
O6 Gd2 O2 146.80(9) . .
O6 Gd2 O2 146.80(9) 8_575 .
O5 Gd2 Gd1 37.43(9) . .
O5 Gd2 Gd1 37.43(9) 8_575 .
O5 Gd2 Gd3 79.85(9) . .
O5 Gd2 Gd3 79.85(9) 8_575 .
O5 Gd2 O6 112.72(12) . 8_575
O5 Gd2 O6 78.11(12) 8_575 8_575
O5 Gd2 O6 112.72(12) 8_575 .
O5 Gd2 O6 78.11(12) . .
O5 Gd2 O5 66.81(18) . 8_575
O5 Gd2 N6 132.85(13) 8_575 .
O5 Gd2 N6 132.85(13) . 8_575
O5 Gd2 N6 67.41(13) . .
O5 Gd2 N6 67.41(13) 8_575 8_575
O5 Gd2 N2 143.81(10) 8_575 .
O5 Gd2 N2 143.81(10) . .
O5 Gd2 O2 89.69(14) 8_575 .
O5 Gd2 O2 89.69(14) . .
N6 Gd2 Gd1 103.05(10) 8_575 .
N6 Gd2 Gd1 103.05(10) . .
N6 Gd2 Gd3 102.65(10) 8_575 .
N6 Gd2 Gd3 102.65(10) . .
N6 Gd2 N6 150.3(2) . 8_575
N2 Gd2 Gd1 176.83(14) . .
N2 Gd2 Gd3 116.99(14) . .
N2 Gd2 N6 77.36(10) . .
N2 Gd2 N6 77.36(10) . 8_575
O2 Gd2 Gd1 107.60(13) . .
O2 Gd2 Gd3 167.43(13) . .
O2 Gd2 N6 79.37(10) . .
O2 Gd2 N6 79.36(10) . 8_575
O2 Gd2 N2 75.57(19) . .
Gd1 Gd3 Gd2 59.589(16) . .
O4 Gd3 Gd1 37.15(8) 8_575 .
O4 Gd3 Gd1 37.15(8) . .
O4 Gd3 Gd2 79.51(9) 8_575 .
O4 Gd3 Gd2 79.51(9) . .
O4 Gd3 O4 66.27(17) 8_575 .
O4 Gd3 O6 77.99(12) . .
O4 Gd3 O6 77.99(12) 8_575 8_575
O4 Gd3 O6 112.16(12) . 8_575
O4 Gd3 O6 112.16(12) 8_575 .
O4 Gd3 N7 69.10(12) . .
O4 Gd3 N7 134.09(12) . 8_575
O4 Gd3 N7 69.10(12) 8_575 8_575
O4 Gd3 N7 134.09(12) 8_575 .
O4 Gd3 O3 83.33(13) 8_575 .
O4 Gd3 O3 83.33(13) . .
O4 Gd3 N3 140.93(11) . .
O4 Gd3 N3 140.93(11) 8_575 .
O6 Gd3 Gd1 80.73(8) 8_575 .
O6 Gd3 Gd1 80.73(8) . .
O6 Gd3 Gd2 37.19(8) 8_575 .
O6 Gd3 Gd2 37.19(8) . .
O6 Gd3 O6 64.73(17) 8_575 .
O6 Gd3 N7 130.21(13) 8_575 .
O6 Gd3 N7 67.34(12) . .
O6 Gd3 N7 130.20(13) . 8_575
O6 Gd3 N7 67.34(12) 8_575 8_575
O6 Gd3 O3 147.62(9) 8_575 .
O6 Gd3 O3 147.62(9) . .
O6 Gd3 N3 102.74(15) . .
O6 Gd3 N3 102.74(15) 8_575 .
N7 Gd3 Gd1 104.35(9) 8_575 .
N7 Gd3 Gd1 104.34(9) . .
N7 Gd3 Gd2 102.67(9) . .
N7 Gd3 Gd2 102.67(9) 8_575 .
N7 Gd3 N7 148.60(18) . 8_575
O3 Gd3 Gd1 99.89(12) . .
O3 Gd3 Gd2 159.48(12) . .
O3 Gd3 N7 81.39(10) . .
O3 Gd3 N7 81.39(10) . 8_575
O3 Gd3 N3 75.97(19) . .
N3 Gd3 Gd1 175.86(14) . .
N3 Gd3 Gd2 124.55(14) . .
N3 Gd3 N7 75.23(9) . 8_575
N3 Gd3 N7 75.23(9) . .
C1 Fe1 C2 176.2(3) . .
C5 Fe1 C2 89.58(18) 8_575 .
C5 Fe1 C2 89.58(18) . .
C5 Fe1 C1 90.40(19) 8_575 .
C5 Fe1 C1 90.40(19) . .
C5 Fe1 C5 179.0(4) 8_575 .
C3 Fe1 C2 87.8(3) 6_556 .
C3 Fe1 C1 88.4(3) 6_556 .
C3 Fe1 C5 89.7(2) 6_556 .
C3 Fe1 C5 89.7(2) 6_556 8_575
C4 Fe1 C2 96.4(3) . .
C4 Fe1 C1 87.4(3) . .
C4 Fe1 C5 90.3(2) . 8_575
C4 Fe1 C5 90.3(2) . .
C4 Fe1 C3 175.8(3) . 6_556
Gd3 O4 Gd1 106.19(13) . .
C8 O4 Gd1 120.7(3) . .
C8 O4 Gd3 119.2(3) . .
Gd2 O6 Gd3 105.41(14) . .
C11 O6 Gd2 119.2(3) . .
C11 O6 Gd3 118.5(3) . .
Gd2 O5 Gd1 105.29(15) . .
C6 O5 Gd1 120.0(3) . .
C6 O5 Gd2 120.2(3) . .
O5 C6 C9 111.6(5) . .
O5 C6 C10 111.8(4) . .
C9 C6 C10 109.8(5) . .
C11 C7 C8 112.3(4) . .
N7 C7 C8 109.3(4) . .
N7 C7 C11 108.1(4) . .
O4 C8 C7 112.5(4) . .
O4 C8 C10 110.9(4) . .
C10 C8 C7 110.8(4) . .
C6 C9 C11 113.3(5) . .
N6 C9 C6 108.8(5) . .
N6 C9 C11 108.9(5) . .
C8 C10 C6 112.3(4) . .
N8 C10 C6 110.0(5) . .
N8 C10 C8 108.2(4) . .
O6 C11 C7 112.3(4) . .
O6 C11 C9 112.0(5) . .
C7 C11 C9 110.3(5) . .
C7 N7 Gd3 96.8(3) . .
C12 N7 Gd3 115.4(3) . .
C12 N7 C7 110.0(4) . .
C15 N7 Gd3 116.3(3) . .
C15 N7 C7 111.1(4) . .
C15 N7 C12 106.9(4) . .
C9 N6 Gd2 96.4(3) . .
C13 N6 Gd2 117.5(3) . .
C13 N6 C9 109.9(4) . .
C14 N6 Gd2 114.6(4) . .
C14 N6 C9 110.9(5) . .
C14 N6 C13 107.2(4) . .
C10 N8 Gd1 96.5(3) . .
C16 N8 Gd1 115.8(3) . .
C16 N8 C10 110.8(4) . .
C16 N8 C17 106.8(5) . .
C17 N8 Gd1 116.5(4) . .
C17 N8 C10 110.1(4) . .
C2 N2 Gd2 150.3(6) . .
N2 C2 Fe1 171.9(7) . .
C1 N1 Gd1 138.7(6) 1_556 .
N1 C1 Fe1 178.0(7) 1_554 .
C3 N3 Gd3 149.0(5) . .
N5 C5 Fe1 178.0(8) . .
N3 C3 Fe1 176.6(6) . 6_656
N4 C4 Fe1 177.2(8) . .

loop_
_geom_bond_atom_site_label_1
_geom_bond_atom_site_label_2
_geom_bond_distance
_geom_bond_site_symmetry_2
Gd1 Gd2 3.7052(9) .
Gd1 Gd3 3.7146(9) .
Gd1 O4 2.336(3) 8_575
Gd1 O4 2.336(3) .
Gd1 O5 2.335(4) 8_575
Gd1 O5 2.335(4) .
Gd1 N8 2.679(5) .
Gd1 N8 2.679(5) 8_575
Gd1 N1 2.475(6) .
Gd1 O1 2.450(5) .
Gd2 Gd3 3.7420(8) .
Gd2 O6 2.346(3) .
Gd2 O6 2.346(3) 8_575
Gd2 O5 2.326(4) 8_575
Gd2 O5 2.326(4) .
Gd2 N6 2.673(5) 8_575
Gd2 N6 2.673(5) .
Gd2 N2 2.526(7) .
Gd2 O2 2.433(5) .
Gd3 O4 2.309(3) .
Gd3 O4 2.309(3) 8_575
Gd3 O6 2.357(3) 8_575
Gd3 O6 2.357(3) .
Gd3 N7 2.644(5) 8_575
Gd3 N7 2.644(5) .
Gd3 O3 2.468(5) .
Gd3 N3 2.503(6) .
Fe1 C2 1.946(9) .
Fe1 C1 1.930(8) .
Fe1 C5 1.927(8) 8_575
Fe1 C5 1.927(8) .
Fe1 C3 1.905(8) 6_556
Fe1 C4 1.898(10) .
O4 C8 1.422(6) .
O6 C11 1.421(6) .
O5 C6 1.414(7) .
C6 C9 1.524(7) .
C6 C10 1.542(8) .
C7 C8 1.526(7) .
C7 C11 1.521(7) .
C7 N7 1.509(7) .
C8 C10 1.525(7) .
C9 C11 1.528(7) .
C9 N6 1.493(7) .
C10 N8 1.500(7) .
N7 C12 1.482(7) .
N7 C15 1.474(7) .
N6 C13 1.485(7) .
N6 C14 1.484(7) .
N8 C16 1.482(7) .
N8 C17 1.488(7) .
N2 C2 1.135(9) .
N1 C1 1.156(9) 1_556
C1 N1 1.156(9) 1_554
N3 C3 1.172(9) .
C5 N5 1.138(10) .
C3 Fe1 1.905(8) 6_656
C4 N4 1.172(12) .

loop_
_geom_hbond_atom_site_label_D
_geom_hbond_atom_site_label_H
_geom_hbond_atom_site_label_A
_geom_hbond_distance_DH
_geom_hbond_distance_HA
_geom_hbond_distance_DA
_geom_hbond_angle_DHA
_geom_hbond_site_symmetry_A
O2 H2B N3 0.89 2.45 3.095(8) 129.6 3_465
O3 H3A N1 0.91 2.58 3.168(8) 122.8 3_566
O3 H3B N4 0.91 2.01 2.791(11) 142.7 1_556
O1 H1B N4 0.90 2.16 2.732(10) 121.1 3_465

loop_
_smtbx_masks_void_nr
_smtbx_masks_void_average_x
_smtbx_masks_void_average_y
_smtbx_masks_void_average_z
_smtbx_masks_void_volume
_smtbx_masks_void_count_electrons
_smtbx_masks_void_content
1 0.139 0.250 0.527 128.0 31.4 3H2O
2 0.361 0.750 0.027 128.0 31.3 3H2O
3 0.639 0.250 0.973 128.0 31.9 3H2O
4 0.861 0.750 0.473 128.0 31.8 3H2O
